data_4031608
loop_
_publ_author_name
'Vanderah, T.A.'
'Ramirez, A.P.'
'Siegrist, T.'
'Roth, R.S.'
'Geyer, R.G.'

_publ_section_title
;
 Crystal Structure and Properties of Ba11 Fe Ti27 O66.5
;
_journal_name_full 'European Journal of Inorganic Chemistry'
_journal_page_first 2434
_journal_page_last 2441
_journal_volume 2004
_journal_year 2004
_chemical_formula_sum 'Ba11 O66.5 Ti28'
_chemical_name_systematic 'Ba11 Ti28 O66.5'
_space_group_IT_number 12
_symmetry_space_group_name_Hall '-C 2y'
_symmetry_space_group_name_H-M 'C 1 2/m 1'
_cell_angle_alpha 90
_cell_angle_beta 90.09
_cell_angle_gamma 90
_cell_formula_units_Z 2
_cell_length_a 23.321
_cell_length_b 11.384
_cell_length_c 9.847
_cell_volume 2614.240
_citation_journal_id_ASTM EJICFO
_cod_data_source_file Vanderah_EJICFO_2004_1511.cif
_cod_data_source_block Ba11O66.5Ti28
_cod_original_cell_volume 2614.24
_cod_database_code 4031608

loop_
_symmetry_equiv_pos_as_xyz
x,y,z
-x,y,-z
-x,-y,-z
x,-y,z
x+1/2,y+1/2,z
-x+1/2,y+1/2,-z
-x+1/2,-y+1/2,-z
x+1/2,-y+1/2,z

loop_
_atom_site_label
_atom_site_type_symbol
_atom_site_fract_x
_atom_site_fract_y
_atom_site_fract_z
_atom_site_occupancy
_atom_site_U_iso_or_equiv
O16 O-2 0.2937 0 0.3369 1 0.0
O6 O-2 -0.0025 0.1224 0.2513 1 0.0
O8 O-2 0.1013 0.2441 0.3195 1 0.0
O3 O-2 0 0.2386 0 1 0.0
O5 O-2 0.8988 0 0.1725 1 0.0
O11 O-2 0.21 0.2511 0.1709 1 0.0
O13 O-2 0.2979 0.13 0.09 1 0.0
Ti9 Ti+4 0.25 0.75 0 1 0.0
Ba1 Ba+2 0 0 0 1 0.0
O19 O-2 0.2099 0 0.1806 1 0.0
Ba2 Ba+2 0.5 0.22715 0.5 1 0.0
Ti7 Ti+4 0.2617 0 0.0032 1 0.0
O9 O-2 0.9019 0.131 0.4211 1 0.0
O12 O-2 0.5962 0.1267 0.0957 1 0.0
O21 O-2 0.5 0 0 1 0.0
Ti4 Ti+4 0.358 0 0.4872 1 0.0
O7 O-2 0.3988 0.1292 0.4214 1 0.0
Ti2 Ti+4 0.45461 0.2624 0.837 1 0.0
Ti10 Ti+4 0.5374 0 0.163 1 0.0
O17 O-2 0.6973 0 0.1673 1 0.0
O14 O-2 0.097 0.1203 0.0786 1 0.0
Ti6 Ti+4 0.1401 0 0.9918 1 0.0
Ti1 Ti+4 0.34924 0.1378 0.7628 1 0.0
Ti5 Ti+4 0.74963 0.134 0.719 1 0.0
Ba4 Ba+2 0.60238 0.22859 0.83941 1 0.0
Ba5 Ba+2 0.78713 0 0.33795 1 0.0
Ti3 Ti+4 0.0494 0 0.6582 1 0.0
O4 O-2 0 0 0.5 1 0.0
O20 O-2 0.7998 0.113 0.0609 1 0.0
O1 O-2 0.604 0 0.3246 1 0.0
O18 O-2 0.3044 0.2488 0.3389 1 0.0
Ti8 Ti+4 0.14853 0.7558 0.5063 1 0.0
O15 O-2 0.6889 0.1256 0.4118 1 0.0
O2 O-2 0.5024 0.1329 0.2383 1 0.0
Ba3 Ba+2 0.89468 0 0.67147 1 0.0
O22 O-2 0.401 0 0.21 0.24 0.0
O10 O-2 0.1986 0.1326 0.4192 1 0.0
